data_7055928
loop_
_publ_author_name
'Zhang, Caiyun'
'Zhang, Fan'
'Lv, Shichang'
'Shi, Min'
'Zhang, Jun'

_publ_section_title
;
 Facile syntheses of N-heterocyclic carbene precursors through Cu(ii)- or
 Ag(i)-catalyzed amination of N-alkynyl formamidines
;
_journal_issue 5
_journal_name_full 'New J. Chem.'
_journal_page_first 1889
_journal_paper_doi 10.1039/C6NJ03276A
_journal_volume 41
_journal_year 2017
_chemical_formula_sum 'C24 H29 F3 N2 O3 S'
_chemical_formula_weight 482.55
_chemical_name_systematic
; 
 ? 
;
_space_group_crystal_system monoclinic
_space_group_IT_number 14
_space_group_name_Hall '-P 2ybc'
_space_group_name_H-M_alt 'P 1 21/c 1'
_symmetry_space_group_name_Hall '-P 2ybc'
_symmetry_space_group_name_H-M 'P 1 21/c 1'
_atom_sites_solution_hydrogens mixed
_audit_creation_method SHELXL-2013
_audit_update_record
;
2016-10-04 deposited with the CCDC.
2017-01-09 downloaded from the CCDC.
;
_cell_angle_alpha 90
_cell_angle_beta 111.401(3)
_cell_angle_gamma 90
_cell_formula_units_Z 4
_cell_length_a 15.879(3)
_cell_length_b 9.6304(17)
_cell_length_c 17.698(3)
_cell_measurement_reflns_used 3588
_cell_measurement_temperature 213(2)
_cell_measurement_theta_max 23.42
_cell_measurement_theta_min 2.45
_cell_volume 2519.8(8)
_computing_cell_refinement 'Bruker SAINT'
_computing_data_collection 'Bruker APEX2'
_computing_data_reduction 'Bruker SAINT'
_computing_molecular_graphics 'Bruker SHELXTL'
_computing_publication_material 'Bruker SHELXTL'
_computing_structure_refinement 'SHELXL-2013 (Sheldrick, 2013)'
_computing_structure_solution 'SHELXS-97 (Sheldrick, 2008)'
_diffrn_ambient_temperature 213(2)
_diffrn_measured_fraction_theta_full 0.993
_diffrn_measured_fraction_theta_max 0.994
_diffrn_measurement_device_type 'Bruker APEX-II CCD'
_diffrn_measurement_method '\f and \w scans'
_diffrn_radiation_type MoK\a
_diffrn_radiation_wavelength 0.71073
_diffrn_reflns_av_R_equivalents 0.0388
_diffrn_reflns_av_unetI/netI 0.0437
_diffrn_reflns_Laue_measured_fraction_full 0.993
_diffrn_reflns_Laue_measured_fraction_max 0.994
_diffrn_reflns_limit_h_max 19
_diffrn_reflns_limit_h_min -19
_diffrn_reflns_limit_k_max 11
_diffrn_reflns_limit_k_min -11
_diffrn_reflns_limit_l_max 21
_diffrn_reflns_limit_l_min -21
_diffrn_reflns_number 15760
_diffrn_reflns_point_group_measured_fraction_full 0.993
_diffrn_reflns_point_group_measured_fraction_max 0.994
_diffrn_reflns_theta_full 25.242
_diffrn_reflns_theta_max 25.999
_diffrn_reflns_theta_min 2.350
_exptl_absorpt_coefficient_mu 0.177
_exptl_absorpt_correction_T_max 0.745
_exptl_absorpt_correction_T_min 0.656
_exptl_absorpt_correction_type multi-scan
_exptl_absorpt_process_details sadabs
_exptl_crystal_colour colourless
_exptl_crystal_density_diffrn 1.272
_exptl_crystal_description sheet
_exptl_crystal_F_000 1016
_exptl_crystal_size_max 0.450
_exptl_crystal_size_mid 0.200
_exptl_crystal_size_min 0.050
_refine_diff_density_max 1.596
_refine_diff_density_min -0.347
_refine_diff_density_rms 0.074
_refine_ls_extinction_method none
_refine_ls_goodness_of_fit_ref 1.026
_refine_ls_hydrogen_treatment mixed
_refine_ls_matrix_type full
_refine_ls_number_parameters 309
_refine_ls_number_reflns 4919
_refine_ls_number_restraints 0
_refine_ls_restrained_S_all 1.026
_refine_ls_R_factor_all 0.1089
_refine_ls_R_factor_gt 0.0738
_refine_ls_shift/su_max 0.002
_refine_ls_shift/su_mean 0.000
_refine_ls_structure_factor_coef Fsqd
_refine_ls_weighting_details
; 
 w=1/[\s^2^(Fo^2^)+(0.1526P)^2^+1.0950P] 
 where P=(Fo^2^+2Fc^2^)/3 
;
_refine_ls_weighting_scheme calc
_refine_ls_wR_factor_gt 0.2176
_refine_ls_wR_factor_ref 0.2508
_reflns_Friedel_coverage 0.000
_reflns_number_gt 3219
_reflns_number_total 4919
_reflns_threshold_expression 'I > 2\s(I)'
_cod_data_source_file c6nj03276a2.cif
_cod_data_source_block mo_40408b
_cod_depositor_comments 'Adding full bibliography for 7055928--7055929.cif.'
_cod_original_cell_volume 2519.7(8)
_cod_database_code 7055928
_shelx_space_group_comment
; 
The symmetry employed for this shelxl refinement is uniquely defined 
by the following loop, which should always be used as a source of 
symmetry information in preference to the above space-group names. 
They are only intended as comments. 
;
_shelx_estimated_absorpt_t_min 0.924
_shelx_estimated_absorpt_t_max 0.991
_shelxl_version_number 2013-2

loop_
_space_group_symop_operation_xyz
'x, y, z'
'-x, y+1/2, -z+1/2'
'-x, -y, -z'
'x, -y-1/2, z-1/2'

loop_
_atom_site_label
_atom_site_type_symbol
_atom_site_fract_x
_atom_site_fract_y
_atom_site_fract_z
_atom_site_U_iso_or_equiv
_atom_site_adp_type
_atom_site_occupancy
_atom_site_site_symmetry_order
_atom_site_calc_flag
_atom_site_refinement_flags_posn
_atom_site_refinement_flags_adp
S1 S 0.25146(6) 0.45120(8) 0.06075(5) 0.0483(3) Uani 1 1 d . .
N1 N 0.2826(2) 0.5715(3) 0.32245(17) 0.0598(8) Uani 1 1 d . .
N2 N 0.1850(2) 0.7237(3) 0.22985(17) 0.0547(8) Uani 1 1 d . .
O1 O 0.21072(19) 0.4559(3) -0.02594(15) 0.0655(7) Uani 1 1 d . .
O2 O 0.1917(2) 0.4117(3) 0.10124(16) 0.0722(8) Uani 1 1 d . .
O3 O 0.3103(2) 0.5629(3) 0.09901(19) 0.0707(8) Uani 1 1 d . .
F1 F 0.39015(18) 0.3210(3) 0.04633(16) 0.0889(8) Uani 1 1 d . .
F2 F 0.3671(2) 0.2766(3) 0.15592(15) 0.1124(12) Uani 1 1 d . .
F3 F 0.2816(3) 0.1891(2) 0.04323(18) 0.1020(10) Uani 1 1 d . .
C1 C 0.2336(2) 0.6094(4) 0.2481(2) 0.0517(9) Uani 1 1 d . .
C2 C 0.2872(4) 0.6605(6) 0.3899(3) 0.0897(18) Uani 1 1 d . .
C3 C 0.2333(4) 0.7735(6) 0.3729(3) 0.0842(15) Uani 1 1 d . .
H3 H 0.2357 0.8307 0.4167 0.101 Uiso 1 1 calc R U
C4 C 0.1716(4) 0.8146(6) 0.2922(3) 0.104(2) Uani 1 1 d . .
H4A H 0.1829 0.9115 0.2818 0.125 Uiso 1 1 calc R U
H4B H 0.1089 0.8072 0.2893 0.125 Uiso 1 1 calc R U
C5 C 0.3254(3) 0.4359(4) 0.33508(19) 0.0565(9) Uani 1 1 d . .
C6 C 0.2763(2) 0.3221(4) 0.3430(2) 0.0561(9) Uani 1 1 d . .
C7 C 0.3183(3) 0.1926(5) 0.3559(2) 0.0644(10) Uani 1 1 d . .
H7 H 0.2863 0.1140 0.3620 0.077 Uiso 1 1 calc R U
C8 C 0.4062(3) 0.1780(5) 0.3598(2) 0.0704(12) Uani 1 1 d . .
C9 C 0.4522(3) 0.2925(6) 0.3496(2) 0.0810(14) Uani 1 1 d . .
H9 H 0.5117 0.2817 0.3514 0.097 Uiso 1 1 calc R U
C10 C 0.4134(3) 0.4249(6) 0.3366(2) 0.0723(12) Uani 1 1 d . .
C11 C 0.1800(3) 0.3343(5) 0.3380(3) 0.0724(12) Uani 1 1 d . .
H11A H 0.1647 0.2544 0.3637 0.109 Uiso 1 1 calc R U
H11B H 0.1400 0.3383 0.2815 0.109 Uiso 1 1 calc R U
H11C H 0.1732 0.4183 0.3654 0.109 Uiso 1 1 calc R U
C12 C 0.4519(4) 0.0364(7) 0.3751(3) 0.1010(17) Uani 1 1 d . .
H12A H 0.5167 0.0482 0.4024 0.151 Uiso 1 1 calc R U
H12B H 0.4398 -0.0107 0.3238 0.151 Uiso 1 1 calc R U
H12C H 0.4284 -0.0186 0.4089 0.151 Uiso 1 1 calc R U
C13 C 0.4624(4) 0.5513(6) 0.3218(4) 0.107(2) Uani 1 1 d . .
H13A H 0.4528 0.6296 0.3522 0.160 Uiso 1 1 calc R U
H13B H 0.4391 0.5734 0.2644 0.160 Uiso 1 1 calc R U
H13C H 0.5266 0.5316 0.3394 0.160 Uiso 1 1 calc R U
C14 C 0.3424(5) 0.6295(7) 0.4687(3) 0.123(2) Uani 1 1 d . .
H14A H 0.3347 0.6994 0.5051 0.185 Uiso 1 1 calc R U
H14B H 0.4050 0.6283 0.4727 0.185 Uiso 1 1 calc R U
H14C H 0.3262 0.5391 0.4835 0.185 Uiso 1 1 calc R U
C15 C 0.1376(2) 0.7591(4) 0.1454(2) 0.0527(8) Uani 1 1 d . .
C16 C 0.0551(3) 0.6952(4) 0.1035(2) 0.0579(9) Uani 1 1 d . .
C17 C 0.0119(3) 0.7322(4) 0.0228(3) 0.0683(11) Uani 1 1 d . .
H17 H -0.0442 0.6913 -0.0070 0.082 Uiso 1 1 calc R U
C18 C 0.0483(3) 0.8267(5) -0.0156(3) 0.0680(11) Uani 1 1 d . .
C19 C 0.1313(3) 0.8861(5) 0.0294(3) 0.0694(11) Uani 1 1 d . .
H19 H 0.1566 0.9509 0.0041 0.083 Uiso 1 1 calc R U
C20 C 0.1778(3) 0.8538(4) 0.1096(2) 0.0622(10) Uani 1 1 d . .
C21 C 0.0161(3) 0.5869(5) 0.1423(3) 0.0733(12) Uani 1 1 d . .
H21A H 0.0481 0.5000 0.1456 0.110 Uiso 1 1 calc R U
H21B H -0.0474 0.5739 0.1099 0.110 Uiso 1 1 calc R U
H21C H 0.0225 0.6168 0.1965 0.110 Uiso 1 1 calc R U
C22 C -0.0015(4) 0.8637(6) -0.1035(3) 0.0919(15) Uani 1 1 d . .
H22A H -0.0120 0.9631 -0.1084 0.138 Uiso 1 1 calc R U
H22B H -0.0590 0.8153 -0.1236 0.138 Uiso 1 1 calc R U
H22C H 0.0346 0.8365 -0.1350 0.138 Uiso 1 1 calc R U
C23 C 0.2706(3) 0.9125(5) 0.1559(3) 0.0861(14) Uani 1 1 d . .
H23A H 0.3137 0.8371 0.1750 0.129 Uiso 1 1 calc R U
H23B H 0.2690 0.9656 0.2019 0.129 Uiso 1 1 calc R U
H23C H 0.2887 0.9725 0.1205 0.129 Uiso 1 1 calc R U
C24 C 0.3265(3) 0.3021(4) 0.0779(2) 0.0648(10) Uani 1 1 d . .
H1 H 0.233(2) 0.548(3) 0.200(2) 0.049(9) Uiso 1 1 d . .

loop_
_atom_site_aniso_label
_atom_site_aniso_U_11
_atom_site_aniso_U_22
_atom_site_aniso_U_33
_atom_site_aniso_U_23
_atom_site_aniso_U_13
_atom_site_aniso_U_12
S1 0.0526(5) 0.0432(5) 0.0481(5) -0.0042(3) 0.0171(4) 0.0007(4)
N1 0.072(2) 0.070(2) 0.0383(15) -0.0086(13) 0.0213(14) -0.0253(16)
N2 0.0656(19) 0.0520(17) 0.0525(17) -0.0142(13) 0.0289(15) -0.0117(15)
O1 0.0774(18) 0.0661(16) 0.0484(14) 0.0073(11) 0.0173(13) 0.0179(13)
O2 0.0711(18) 0.089(2) 0.0651(17) -0.0196(14) 0.0352(14) -0.0215(15)
O3 0.0719(18) 0.0485(15) 0.096(2) -0.0214(13) 0.0353(16) -0.0112(12)
F1 0.0776(17) 0.104(2) 0.0854(18) -0.0135(14) 0.0296(14) 0.0290(14)
F2 0.150(3) 0.109(2) 0.0540(15) 0.0102(14) 0.0083(16) 0.064(2)
F3 0.167(3) 0.0392(13) 0.0949(19) -0.0051(12) 0.043(2) -0.0025(15)
C1 0.054(2) 0.063(2) 0.0428(18) -0.0118(16) 0.0224(16) -0.0209(18)
C2 0.139(5) 0.088(4) 0.051(2) -0.033(2) 0.045(3) -0.062(3)
C3 0.128(4) 0.077(3) 0.061(3) -0.031(2) 0.051(3) -0.034(3)
C4 0.151(5) 0.112(4) 0.074(3) -0.047(3) 0.070(3) -0.073(4)
C5 0.057(2) 0.077(3) 0.0337(16) 0.0002(15) 0.0143(15) -0.0176(19)
C6 0.0488(19) 0.076(3) 0.0390(17) 0.0064(16) 0.0106(15) -0.0084(18)
C7 0.061(2) 0.079(3) 0.046(2) 0.0097(18) 0.0101(17) -0.007(2)
C8 0.059(2) 0.102(3) 0.043(2) 0.008(2) 0.0101(17) 0.004(2)
C9 0.051(2) 0.134(5) 0.057(2) -0.004(3) 0.0173(19) -0.008(3)
C10 0.053(2) 0.113(4) 0.048(2) -0.008(2) 0.0152(18) -0.027(2)
C11 0.055(2) 0.080(3) 0.081(3) 0.018(2) 0.022(2) -0.014(2)
C12 0.082(3) 0.132(5) 0.082(3) 0.016(3) 0.022(3) 0.028(3)
C13 0.083(3) 0.140(5) 0.108(4) -0.019(3) 0.048(3) -0.055(3)
C14 0.156(6) 0.126(5) 0.075(4) -0.013(3) 0.027(4) -0.028(5)
C15 0.057(2) 0.0488(19) 0.056(2) -0.0122(16) 0.0257(17) -0.0062(16)
C16 0.052(2) 0.057(2) 0.066(2) -0.0118(17) 0.0227(18) 0.0019(17)
C17 0.057(2) 0.066(2) 0.076(3) -0.021(2) 0.016(2) 0.003(2)
C18 0.070(3) 0.071(3) 0.062(2) -0.007(2) 0.023(2) 0.018(2)
C19 0.075(3) 0.070(3) 0.065(2) 0.008(2) 0.029(2) 0.005(2)
C20 0.066(2) 0.062(2) 0.062(2) -0.0060(18) 0.0282(19) -0.0084(19)
C21 0.057(2) 0.072(3) 0.091(3) -0.008(2) 0.027(2) -0.012(2)
C22 0.098(4) 0.105(4) 0.060(3) -0.001(2) 0.014(2) 0.027(3)
C23 0.086(3) 0.093(3) 0.076(3) 0.002(2) 0.025(2) -0.037(3)
C24 0.085(3) 0.049(2) 0.051(2) -0.0019(16) 0.014(2) 0.006(2)

loop_
_atom_type_symbol
_atom_type_description
_atom_type_scat_dispersion_real
_atom_type_scat_dispersion_imag
_atom_type_scat_source
C C 0.0033 0.0016 'International Tables Vol C Tables 4.2.6.8 and 6.1.1.4'
H H 0.0000 0.0000 'International Tables Vol C Tables 4.2.6.8 and 6.1.1.4'
N N 0.0061 0.0033 'International Tables Vol C Tables 4.2.6.8 and 6.1.1.4'
O O 0.0106 0.0060 'International Tables Vol C Tables 4.2.6.8 and 6.1.1.4'
F F 0.0171 0.0103 'International Tables Vol C Tables 4.2.6.8 and 6.1.1.4'
S S 0.1246 0.1234 'International Tables Vol C Tables 4.2.6.8 and 6.1.1.4'

loop_
_geom_angle_atom_site_label_1
_geom_angle_atom_site_label_2
_geom_angle_atom_site_label_3
_geom_angle
O3 S1 O1 116.55(18)
O3 S1 O2 113.73(17)
O1 S1 O2 114.92(17)
O3 S1 C24 103.91(19)
O1 S1 C24 102.49(16)
O2 S1 C24 102.7(2)
C1 N1 C2 119.6(4)
C1 N1 C5 118.5(3)
C2 N1 C5 121.7(4)
C1 N2 C15 119.2(3)
C1 N2 C4 122.8(4)
C15 N2 C4 117.9(4)
N1 C1 N2 124.0(3)
N1 C1 H1 119.5(19)
N2 C1 H1 116.5(19)
C3 C2 C14 121.1(5)
C3 C2 N1 117.2(4)
C14 C2 N1 121.7(6)
C2 C3 C4 125.5(4)
C2 C3 H3 117.3
C4 C3 H3 117.3
C3 C4 N2 109.9(5)
C3 C4 H4A 109.7
N2 C4 H4A 109.7
C3 C4 H4B 109.7
N2 C4 H4B 109.7
H4A C4 H4B 108.2
C6 C5 C10 122.5(4)
C6 C5 N1 118.7(3)
C10 C5 N1 118.8(4)
C5 C6 C7 118.3(4)
C5 C6 C11 122.0(4)
C7 C6 C11 119.7(3)
C8 C7 C6 121.0(4)
C8 C7 H7 119.5
C6 C7 H7 119.5
C9 C8 C7 119.2(4)
C9 C8 C12 120.2(5)
C7 C8 C12 120.6(4)
C8 C9 C10 122.2(4)
C8 C9 H9 118.9
C10 C9 H9 118.9
C5 C10 C9 116.9(4)
C5 C10 C13 120.6(5)
C9 C10 C13 122.5(4)
C6 C11 H11A 109.5
C6 C11 H11B 109.5
H11A C11 H11B 109.5
C6 C11 H11C 109.5
H11A C11 H11C 109.5
H11B C11 H11C 109.5
C8 C12 H12A 109.5
C8 C12 H12B 109.5
H12A C12 H12B 109.5
C8 C12 H12C 109.5
H12A C12 H12C 109.5
H12B C12 H12C 109.5
C10 C13 H13A 109.5
C10 C13 H13B 109.5
H13A C13 H13B 109.5
C10 C13 H13C 109.5
H13A C13 H13C 109.5
H13B C13 H13C 109.5
C2 C14 H14A 109.5
C2 C14 H14B 109.5
H14A C14 H14B 109.5
C2 C14 H14C 109.5
H14A C14 H14C 109.5
H14B C14 H14C 109.5
C20 C15 C16 123.2(4)
C20 C15 N2 118.2(3)
C16 C15 N2 118.6(3)
C17 C16 C15 116.8(4)
C17 C16 C21 121.2(4)
C15 C16 C21 122.0(4)
C18 C17 C16 122.5(4)
C18 C17 H17 118.8
C16 C17 H17 118.8
C17 C18 C19 118.0(4)
C17 C18 C22 120.5(4)
C19 C18 C22 121.6(4)
C20 C19 C18 122.5(4)
C20 C19 H19 118.7
C18 C19 H19 118.7
C19 C20 C15 117.1(4)
C19 C20 C23 121.7(4)
C15 C20 C23 121.2(4)
C16 C21 H21A 109.5
C16 C21 H21B 109.5
H21A C21 H21B 109.5
C16 C21 H21C 109.5
H21A C21 H21C 109.5
H21B C21 H21C 109.5
C18 C22 H22A 109.5
C18 C22 H22B 109.5
H22A C22 H22B 109.5
C18 C22 H22C 109.5
H22A C22 H22C 109.5
H22B C22 H22C 109.5
C20 C23 H23A 109.5
C20 C23 H23B 109.5
H23A C23 H23B 109.5
C20 C23 H23C 109.5
H23A C23 H23C 109.5
H23B C23 H23C 109.5
F2 C24 F3 108.0(3)
F2 C24 F1 108.0(4)
F3 C24 F1 106.3(3)
F2 C24 S1 111.3(3)
F3 C24 S1 111.2(3)
F1 C24 S1 111.8(3)

loop_
_geom_bond_atom_site_label_1
_geom_bond_atom_site_label_2
_geom_bond_distance
S1 O3 1.424(3)
S1 O1 1.432(3)
S1 O2 1.433(3)
S1 C24 1.820(4)
N1 C1 1.312(5)
N1 C2 1.449(5)
N1 C5 1.452(5)
N2 C1 1.315(5)
N2 C15 1.448(5)
N2 C4 1.483(5)
F1 C24 1.334(5)
F2 C24 1.316(4)
F3 C24 1.323(5)
C1 H1 1.04(3)
C2 C3 1.349(8)
C2 C14 1.381(8)
C3 C4 1.462(8)
C3 H3 0.9400
C4 H4A 0.9800
C4 H4B 0.9800
C5 C6 1.381(5)
C5 C10 1.392(6)
C6 C7 1.393(6)
C6 C11 1.504(6)
C7 C8 1.380(6)
C7 H7 0.9400
C8 C9 1.370(7)
C8 C12 1.522(7)
C9 C10 1.398(7)
C9 H9 0.9400
C10 C13 1.518(7)
C11 H11A 0.9700
C11 H11B 0.9700
C11 H11C 0.9700
C12 H12A 0.9700
C12 H12B 0.9700
C12 H12C 0.9700
C13 H13A 0.9700
C13 H13B 0.9700
C13 H13C 0.9700
C14 H14A 0.9700
C14 H14B 0.9700
C14 H14C 0.9700
C15 C20 1.390(5)
C15 C16 1.391(5)
C16 C17 1.387(6)
C16 C21 1.500(6)
C17 C18 1.381(6)
C17 H17 0.9400
C18 C19 1.390(6)
C18 C22 1.509(6)
C19 C20 1.376(5)
C19 H19 0.9400
C20 C23 1.510(6)
C21 H21A 0.9700
C21 H21B 0.9700
C21 H21C 0.9700
C22 H22A 0.9700
C22 H22B 0.9700
C22 H22C 0.9700
C23 H23A 0.9700
C23 H23B 0.9700
C23 H23C 0.9700

loop_
_geom_hbond_atom_site_label_D
_geom_hbond_atom_site_label_H
_geom_hbond_atom_site_label_A
_geom_hbond_distance_DH
_geom_hbond_distance_HA
_geom_hbond_distance_DA
_geom_hbond_angle_DHA
_geom_hbond_site_symmetry_A
C1 H1 O2 1.04(3) 2.09(4) 3.093(4) 163(3) .
C3 H3 O1 0.94 2.39 3.254(5) 153.1 4_576

loop_
_geom_torsion_atom_site_label_1
_geom_torsion_atom_site_label_2
_geom_torsion_atom_site_label_3
_geom_torsion_atom_site_label_4
_geom_torsion
C2 N1 C1 N2 -1.9(5)
C5 N1 C1 N2 173.5(3)
C15 N2 C1 N1 176.4(3)
C4 N2 C1 N1 -7.5(5)
C1 N1 C2 C3 5.9(6)
C5 N1 C2 C3 -169.3(4)
C1 N1 C2 C14 -175.8(5)
C5 N1 C2 C14 9.0(6)
C14 C2 C3 C4 -179.1(5)
N1 C2 C3 C4 -0.7(7)
C2 C3 C4 N2 -7.1(7)
C1 N2 C4 C3 11.3(5)
C15 N2 C4 C3 -172.6(3)
C1 N1 C5 C6 -85.7(4)
C2 N1 C5 C6 89.5(4)
C1 N1 C5 C10 92.6(4)
C2 N1 C5 C10 -92.1(4)
C10 C5 C6 C7 2.4(5)
N1 C5 C6 C7 -179.4(3)
C10 C5 C6 C11 -177.5(3)
N1 C5 C6 C11 0.7(5)
C5 C6 C7 C8 -0.7(5)
C11 C6 C7 C8 179.2(3)
C6 C7 C8 C9 -1.0(6)
C6 C7 C8 C12 179.1(4)
C7 C8 C9 C10 1.1(6)
C12 C8 C9 C10 -179.0(4)
C6 C5 C10 C9 -2.3(5)
N1 C5 C10 C9 179.5(3)
C6 C5 C10 C13 175.7(4)
N1 C5 C10 C13 -2.5(5)
C8 C9 C10 C5 0.5(6)
C8 C9 C10 C13 -177.4(4)
C1 N2 C15 C20 -97.8(4)
C4 N2 C15 C20 85.9(4)
C1 N2 C15 C16 81.1(4)
C4 N2 C15 C16 -95.2(4)
C20 C15 C16 C17 -1.2(5)
N2 C15 C16 C17 179.9(3)
C20 C15 C16 C21 176.1(4)
N2 C15 C16 C21 -2.7(5)
C15 C16 C17 C18 0.4(5)
C21 C16 C17 C18 -176.9(4)
C16 C17 C18 C19 0.0(6)
C16 C17 C18 C22 -179.8(4)
C17 C18 C19 C20 0.2(6)
C22 C18 C19 C20 -179.9(4)
C18 C19 C20 C15 -0.9(6)
C18 C19 C20 C23 176.0(4)
C16 C15 C20 C19 1.4(6)
N2 C15 C20 C19 -179.7(3)
C16 C15 C20 C23 -175.5(4)
N2 C15 C20 C23 3.3(6)
O3 S1 C24 F2 61.6(4)
O1 S1 C24 F2 -176.6(3)
O2 S1 C24 F2 -57.1(4)
O3 S1 C24 F3 -178.0(3)
O1 S1 C24 F3 -56.2(3)
O2 S1 C24 F3 63.3(3)
O3 S1 C24 F1 -59.3(3)
O1 S1 C24 F1 62.5(3)
O2 S1 C24 F1 -178.0(3)
